data_7045511
loop_
_publ_author_name
'Upmann, Daniel'
'Jones, Peter G.'

_publ_section_title
;
 Bromination and iodination of diphosphane dichalcogenides.
;
_journal_issue 8
_journal_name_full 'Dalton transactions (Cambridge, England : 2003)'
_journal_page_first 2748
_journal_page_last 2758
_journal_paper_doi 10.1039/c7dt04531j
_journal_volume 47
_journal_year 2018
_chemical_formula_sum 'C50 H46 Br6 O4 P4 Se2'
_chemical_formula_weight 1472.13
_space_group_IT_number 14
_space_group_name_Hall '-P 2yn'
_space_group_name_H-M_alt 'P 1 21/n 1'
_symmetry_cell_setting monoclinic
_symmetry_space_group_name_Hall '-P 2yn'
_symmetry_space_group_name_H-M 'P 1 21/n 1'
_atom_sites_solution_hydrogens geom
_atom_sites_solution_primary direct
_atom_sites_solution_secondary difmap
_audit_creation_method SHELXL-97
_audit_update_record
;
2016-07-27 deposited with the CCDC.
2018-02-02 downloaded from the CCDC.
;
_cell_angle_alpha 90.00
_cell_angle_beta 90.676(2)
_cell_angle_gamma 90.00
_cell_formula_units_Z 2
_cell_length_a 13.0635(3)
_cell_length_b 9.5315(2)
_cell_length_c 20.8476(5)
_cell_measurement_reflns_used 19818
_cell_measurement_temperature 100(2)
_cell_measurement_theta_max 76.2620
_cell_measurement_theta_min 3.9410
_cell_volume 2595.65(10)
_computing_cell_refinement
;
CrysAlisPro, Agilent Technologies,
Version 1.171.37.35 (release 13-08-2014 CrysAlis171 .NET)
(compiled Aug 13 2014,18:06:01)
;
_computing_data_collection
;
CrysAlisPro, Agilent Technologies,
Version 1.171.37.35 (release 13-08-2014 CrysAlis171 .NET)
(compiled Aug 13 2014,18:06:01)
;
_computing_data_reduction
;
CrysAlisPro, Agilent Technologies,
Version 1.171.37.35 (release 13-08-2014 CrysAlis171 .NET)
(compiled Aug 13 2014,18:06:01)
;
_computing_molecular_graphics 'Bruker XP'
_computing_publication_material SHELXL-97
_computing_structure_refinement 'SHELXL-97 (Sheldrick, 1997)'
_computing_structure_solution 'SHELXS-97 (Sheldrick, 1990)'
_diffrn_ambient_temperature 100(2)
_diffrn_detector_area_resol_mean 10.3543
_diffrn_measured_fraction_theta_full 1.000
_diffrn_measured_fraction_theta_max 0.995
_diffrn_measurement_device_type 'Oxford Diffraction Xcalibur, Atlas, Nova'
_diffrn_measurement_method '\w scan'
_diffrn_radiation_monochromator mirror
_diffrn_radiation_type CuK\a
_diffrn_radiation_wavelength 1.54184
_diffrn_reflns_av_R_equivalents 0.0682
_diffrn_reflns_av_sigmaI/netI 0.0300
_diffrn_reflns_limit_h_max 16
_diffrn_reflns_limit_h_min -14
_diffrn_reflns_limit_k_max 12
_diffrn_reflns_limit_k_min -11
_diffrn_reflns_limit_l_max 26
_diffrn_reflns_limit_l_min -26
_diffrn_reflns_number 51628
_diffrn_reflns_theta_full 75.00
_diffrn_reflns_theta_max 76.46
_diffrn_reflns_theta_min 3.97
_diffrn_source 'sealed X-ray tube'
_exptl_absorpt_coefficient_mu 8.712
_exptl_absorpt_correction_T_max 1.00000
_exptl_absorpt_correction_T_min 0.59630
_exptl_absorpt_correction_type multi-scan
_exptl_absorpt_process_details
;
CrysAlisPro, Agilent Technologies,
Version 1.171.37.35 (release 13-08-2014 CrysAlis171 .NET)
(compiled Aug 13 2014,18:06:01)
;
_exptl_crystal_colour 'pale yellow'
_exptl_crystal_density_diffrn 1.884
_exptl_crystal_density_method 'not measured'
_exptl_crystal_description plate
_exptl_crystal_F_000 1432
_exptl_crystal_size_max 0.10
_exptl_crystal_size_mid 0.08
_exptl_crystal_size_min 0.02
_refine_diff_density_max 1.949
_refine_diff_density_min -0.525
_refine_diff_density_rms 0.091
_refine_ls_extinction_method none
_refine_ls_goodness_of_fit_ref 1.047
_refine_ls_hydrogen_treatment mixed
_refine_ls_matrix_type full
_refine_ls_number_parameters 302
_refine_ls_number_reflns 5421
_refine_ls_number_restraints 0
_refine_ls_restrained_S_all 1.047
_refine_ls_R_factor_all 0.0367
_refine_ls_R_factor_gt 0.0263
_refine_ls_shift/su_max 0.001
_refine_ls_shift/su_mean 0.000
_refine_ls_structure_factor_coef Fsqd
_refine_ls_weighting_details 'calc w=1/[\s^2^(Fo^2^)+(0.0255P)^2^+2.4300P] where P=(Fo^2^+2Fc^2^)/3'
_refine_ls_weighting_scheme calc
_refine_ls_wR_factor_gt 0.0569
_refine_ls_wR_factor_ref 0.0617
_reflns_number_gt 4616
_reflns_number_total 5421
_reflns_threshold_expression >2sigma(I)
_cod_data_source_file c7dt04531j2.cif
_cod_data_source_block roy
_cod_depositor_comments 'Adding full bibliography for 7045509--7045531.cif.'
_cod_original_sg_symbol_H-M 'P 21/n'
_cod_database_code 7045511

loop_
_symmetry_equiv_pos_as_xyz
'x, y, z'
'-x+1/2, y+1/2, -z+1/2'
'-x, -y, -z'
'x-1/2, -y-1/2, z-1/2'

loop_
_atom_site_label
_atom_site_type_symbol
_atom_site_fract_x
_atom_site_fract_y
_atom_site_fract_z
_atom_site_U_iso_or_equiv
_atom_site_adp_type
_atom_site_occupancy
_atom_site_symmetry_multiplicity
_atom_site_calc_flag
_atom_site_refinement_flags
Se1 Se 0.59667(2) 0.07875(3) 0.431137(14) 0.01651(7) Uani 1 1 d .
Br1 Br 0.62136(2) -0.02239(3) 0.554405(14) 0.01951(7) Uani 1 1 d .
Br2 Br 0.77894(2) 0.11486(3) 0.425512(15) 0.02179(8) Uani 1 1 d .
Br3 Br 0.57078(2) 0.15715(3) 0.319637(14) 0.02165(7) Uani 1 1 d .
P1 P 0.07889(5) 0.27750(7) 0.40215(3) 0.01488(14) Uani 1 1 d .
P2 P 0.20202(5) 0.44075(7) 0.50632(3) 0.01475(14) Uani 1 1 d .
O1 O -0.01680(15) 0.3672(2) 0.40768(10) 0.0202(4) Uani 1 1 d .
O2 O 0.11847(15) 0.5516(2) 0.50408(10) 0.0188(4) Uani 1 1 d .
H01 H 0.069(5) 0.589(6) 0.543(3) 0.09(2) Uiso 1 1 d .
C01 C 0.1557(2) 0.2750(3) 0.47469(13) 0.0161(5) Uani 1 1 d .
H01A H 0.2159 0.2145 0.4669 0.019 Uiso 1 1 calc R
H01B H 0.1150 0.2292 0.5085 0.019 Uiso 1 1 calc R
C11 C 0.0478(2) 0.0969(3) 0.38530(14) 0.0164(5) Uani 1 1 d .
C12 C 0.0729(2) -0.0138(3) 0.42693(14) 0.0201(6) Uani 1 1 d .
H12 H 0.1086 0.0041 0.4661 0.024 Uiso 1 1 calc R
C13 C 0.0449(2) -0.1503(3) 0.41027(16) 0.0247(6) Uani 1 1 d .
H13 H 0.0617 -0.2259 0.4382 0.030 Uiso 1 1 calc R
C14 C -0.0074(2) -0.1763(3) 0.35314(16) 0.0251(7) Uani 1 1 d .
H14 H -0.0271 -0.2695 0.3424 0.030 Uiso 1 1 calc R
C15 C -0.0311(2) -0.0665(3) 0.31154(16) 0.0249(6) Uani 1 1 d .
H15 H -0.0662 -0.0848 0.2722 0.030 Uiso 1 1 calc R
C16 C -0.0036(2) 0.0690(3) 0.32752(15) 0.0213(6) Uani 1 1 d .
H16 H -0.0198 0.1438 0.2991 0.026 Uiso 1 1 calc R
C21 C 0.1519(2) 0.3400(3) 0.33625(13) 0.0169(5) Uani 1 1 d .
C22 C 0.1050(2) 0.4263(3) 0.29058(14) 0.0193(6) Uani 1 1 d .
H22 H 0.0368 0.4582 0.2965 0.023 Uiso 1 1 calc R
C23 C 0.1589(2) 0.4654(3) 0.23619(15) 0.0246(6) Uani 1 1 d .
H23 H 0.1271 0.5229 0.2045 0.029 Uiso 1 1 calc R
C24 C 0.2589(2) 0.4206(3) 0.22822(15) 0.0253(7) Uani 1 1 d .
H24 H 0.2957 0.4479 0.1912 0.030 Uiso 1 1 calc R
C25 C 0.3055(2) 0.3360(3) 0.27415(15) 0.0235(6) Uani 1 1 d .
H25 H 0.3744 0.3071 0.2687 0.028 Uiso 1 1 calc R
C26 C 0.2523(2) 0.2932(3) 0.32803(14) 0.0199(6) Uani 1 1 d .
H26 H 0.2836 0.2330 0.3588 0.024 Uiso 1 1 calc R
C31 C 0.3075(2) 0.4948(3) 0.45880(14) 0.0174(6) Uani 1 1 d .
C32 C 0.3003(3) 0.6174(3) 0.42247(17) 0.0277(7) Uani 1 1 d .
H32 H 0.2413 0.6753 0.4248 0.033 Uiso 1 1 calc R
C33 C 0.3811(3) 0.6537(4) 0.38267(18) 0.0337(8) Uani 1 1 d .
H33 H 0.3770 0.7363 0.3573 0.040 Uiso 1 1 calc R
C34 C 0.4671(3) 0.5697(3) 0.38013(16) 0.0278(7) Uani 1 1 d .
H34 H 0.5213 0.5943 0.3523 0.033 Uiso 1 1 calc R
C35 C 0.4753(2) 0.4498(3) 0.41760(15) 0.0219(6) Uani 1 1 d .
H35 H 0.5354 0.3938 0.4162 0.026 Uiso 1 1 calc R
C36 C 0.3952(2) 0.4123(3) 0.45718(14) 0.0201(6) Uani 1 1 d .
H36 H 0.4003 0.3305 0.4831 0.024 Uiso 1 1 calc R
C41 C 0.2415(2) 0.3983(3) 0.58666(13) 0.0162(5) Uani 1 1 d .
C42 C 0.2350(2) 0.5019(3) 0.63425(14) 0.0198(6) Uani 1 1 d .
H42 H 0.2150 0.5948 0.6234 0.024 Uiso 1 1 calc R
C43 C 0.2583(2) 0.4672(3) 0.69707(15) 0.0227(6) Uani 1 1 d .
H43 H 0.2523 0.5362 0.7297 0.027 Uiso 1 1 calc R
C44 C 0.2905(2) 0.3324(3) 0.71323(14) 0.0209(6) Uani 1 1 d .
H44 H 0.3052 0.3094 0.7567 0.025 Uiso 1 1 calc R
C45 C 0.3011(2) 0.2316(3) 0.66569(14) 0.0212(6) Uani 1 1 d .
H45 H 0.3249 0.1403 0.6764 0.025 Uiso 1 1 calc R
C46 C 0.2767(2) 0.2646(3) 0.60253(14) 0.0187(6) Uani 1 1 d .
H46 H 0.2841 0.1958 0.5700 0.022 Uiso 1 1 calc R

loop_
_atom_site_aniso_label
_atom_site_aniso_U_11
_atom_site_aniso_U_22
_atom_site_aniso_U_33
_atom_site_aniso_U_23
_atom_site_aniso_U_13
_atom_site_aniso_U_12
Se1 0.01566(14) 0.01557(14) 0.01832(14) 0.00076(11) 0.00049(11) 0.00164(11)
Br1 0.01772(14) 0.02174(15) 0.01906(14) 0.00223(11) -0.00040(11) 0.00200(11)
Br2 0.01556(14) 0.02231(15) 0.02747(16) 0.00466(12) -0.00052(12) -0.00188(11)
Br3 0.02046(15) 0.02635(16) 0.01814(14) 0.00388(11) 0.00003(11) 0.00158(12)
P1 0.0131(3) 0.0172(3) 0.0143(3) -0.0008(3) 0.0006(3) 0.0020(3)
P2 0.0136(3) 0.0150(3) 0.0157(3) -0.0007(2) 0.0013(3) 0.0011(3)
O1 0.0160(10) 0.0261(11) 0.0186(10) -0.0024(8) -0.0003(8) 0.0060(8)
O2 0.0170(10) 0.0189(10) 0.0205(10) -0.0004(8) 0.0028(8) 0.0050(8)
C01 0.0145(13) 0.0177(13) 0.0161(13) 0.0003(10) 0.0014(10) -0.0002(10)
C11 0.0104(12) 0.0199(14) 0.0188(13) -0.0022(11) 0.0014(10) 0.0011(11)
C12 0.0163(14) 0.0240(15) 0.0202(14) 0.0016(11) 0.0018(11) 0.0009(11)
C13 0.0206(15) 0.0224(15) 0.0312(17) 0.0021(13) 0.0052(13) 0.0015(12)
C14 0.0183(15) 0.0217(15) 0.0354(17) -0.0087(13) 0.0053(13) -0.0031(12)
C15 0.0197(15) 0.0303(16) 0.0247(15) -0.0079(13) -0.0023(12) -0.0011(13)
C16 0.0174(14) 0.0261(15) 0.0205(14) 0.0000(12) -0.0005(11) 0.0028(12)
C21 0.0171(13) 0.0177(13) 0.0160(13) -0.0003(10) 0.0010(11) 0.0008(11)
C22 0.0157(13) 0.0211(14) 0.0210(14) 0.0018(11) 0.0002(11) 0.0022(11)
C23 0.0239(16) 0.0272(16) 0.0225(15) 0.0094(12) -0.0021(12) -0.0005(13)
C24 0.0239(16) 0.0299(17) 0.0223(15) 0.0061(12) 0.0053(12) -0.0038(13)
C25 0.0161(14) 0.0301(16) 0.0243(15) 0.0046(13) 0.0042(12) 0.0042(12)
C26 0.0198(14) 0.0210(14) 0.0188(14) 0.0017(11) 0.0007(11) 0.0042(12)
C31 0.0160(13) 0.0173(13) 0.0190(13) -0.0030(11) 0.0017(11) -0.0011(11)
C32 0.0237(16) 0.0229(16) 0.0367(18) 0.0067(13) 0.0081(14) 0.0060(13)
C33 0.0352(19) 0.0243(17) 0.042(2) 0.0121(15) 0.0129(16) -0.0006(14)
C34 0.0237(16) 0.0284(17) 0.0317(17) 0.0000(13) 0.0123(14) -0.0058(13)
C35 0.0149(14) 0.0227(15) 0.0282(15) -0.0061(12) 0.0016(12) -0.0003(11)
C36 0.0184(14) 0.0203(14) 0.0215(14) -0.0018(11) -0.0001(11) -0.0014(11)
C41 0.0138(13) 0.0184(13) 0.0165(13) 0.0000(11) 0.0022(10) 0.0009(11)
C42 0.0179(14) 0.0192(14) 0.0222(14) -0.0034(11) 0.0005(11) 0.0022(11)
C43 0.0212(15) 0.0265(15) 0.0205(14) -0.0063(12) 0.0003(12) 0.0020(12)
C44 0.0166(14) 0.0294(16) 0.0166(13) 0.0023(12) 0.0007(11) -0.0008(12)
C45 0.0211(15) 0.0202(14) 0.0222(14) 0.0029(11) 0.0001(12) -0.0023(12)
C46 0.0211(14) 0.0180(14) 0.0172(13) 0.0000(11) 0.0000(11) 0.0002(11)

loop_
_atom_type_symbol
_atom_type_description
_atom_type_scat_dispersion_real
_atom_type_scat_dispersion_imag
_atom_type_scat_source
C C 0.0181 0.0091 'International Tables Vol C Tables 4.2.6.8 and 6.1.1.4'
H H 0.0000 0.0000 'International Tables Vol C Tables 4.2.6.8 and 6.1.1.4'
P P 0.2955 0.4335 'International Tables Vol C Tables 4.2.6.8 and 6.1.1.4'
Se Se -0.7943 1.1372 'International Tables Vol C Tables 4.2.6.8 and 6.1.1.4'
Br Br -0.6763 1.2805 'International Tables Vol C Tables 4.2.6.8 and 6.1.1.4'
O O 0.0492 0.0322 'International Tables Vol C Tables 4.2.6.8 and 6.1.1.4'

loop_
_geom_angle_atom_site_label_1
_geom_angle_atom_site_label_2
_geom_angle_atom_site_label_3
_geom_angle
_geom_angle_site_symmetry_3
Br2 Se1 Br3 92.035(14) .
Br2 Se1 Br1 89.458(13) .
Br3 Se1 Br1 177.035(16) .
Br2 Se1 Br1 176.024(16) 3_656
Br3 Se1 Br1 91.721(13) 3_656
Br1 Se1 Br1 86.732(12) 3_656
Se1 Br1 Se1 93.268(12) 3_656
O1 P1 C21 108.58(13) .
O1 P1 C11 111.62(13) .
C21 P1 C11 106.85(13) .
O1 P1 C01 113.17(12) .
C21 P1 C01 110.64(13) .
C11 P1 C01 105.79(13) .
O2 P2 C31 109.97(13) .
O2 P2 C41 112.58(12) .
C31 P2 C41 111.67(13) .
O2 P2 C01 111.00(13) .
C31 P2 C01 107.86(13) .
C41 P2 C01 103.53(13) .
P1 C01 P2 118.21(15) .
C16 C11 C12 119.8(3) .
C16 C11 P1 117.0(2) .
C12 C11 P1 123.2(2) .
C13 C12 C11 119.3(3) .
C14 C13 C12 120.4(3) .
C13 C14 C15 120.2(3) .
C16 C15 C14 119.8(3) .
C15 C16 C11 120.5(3) .
C22 C21 C26 120.7(3) .
C22 C21 P1 119.2(2) .
C26 C21 P1 119.9(2) .
C23 C22 C21 119.4(3) .
C24 C23 C22 120.1(3) .
C23 C24 C25 120.2(3) .
C24 C25 C26 120.6(3) .
C25 C26 C21 119.0(3) .
C36 C31 C32 120.7(3) .
C36 C31 P2 119.5(2) .
C32 C31 P2 119.8(2) .
C33 C32 C31 119.0(3) .
C34 C33 C32 120.1(3) .
C33 C34 C35 120.9(3) .
C36 C35 C34 119.6(3) .
C35 C36 C31 119.7(3) .
C46 C41 C42 119.9(3) .
C46 C41 P2 121.3(2) .
C42 C41 P2 118.9(2) .
C43 C42 C41 119.1(3) .
C42 C43 C44 120.9(3) .
C45 C44 C43 119.9(3) .
C46 C45 C44 119.8(3) .
C45 C46 C41 120.3(3) .

loop_
_geom_bond_atom_site_label_1
_geom_bond_atom_site_label_2
_geom_bond_distance
_geom_bond_site_symmetry_2
Se1 Br2 2.4099(4) .
Se1 Br3 2.4612(4) .
Se1 Br1 2.7600(4) .
Se1 Br1 2.9176(4) 3_656
Br1 Se1 2.9176(4) 3_656
P1 O1 1.520(2) .
P1 C21 1.784(3) .
P1 C11 1.803(3) .
P1 C01 1.805(3) .
P2 O2 1.519(2) .
P2 C31 1.782(3) .
P2 C41 1.793(3) .
P2 C01 1.813(3) .
C11 C16 1.398(4) .
C11 C12 1.402(4) .
C12 C13 1.394(4) .
C13 C14 1.388(5) .
C14 C15 1.392(5) .
C15 C16 1.380(4) .
C21 C22 1.395(4) .
C21 C26 1.397(4) .
C22 C23 1.393(4) .
C23 C24 1.386(5) .
C24 C25 1.387(4) .
C25 C26 1.390(4) .
C31 C36 1.391(4) .
C31 C32 1.395(4) .
C32 C33 1.394(5) .
C33 C34 1.380(5) .
C34 C35 1.387(5) .
C35 C36 1.387(4) .
C41 C46 1.393(4) .
C41 C42 1.404(4) .
C42 C43 1.381(4) .
C43 C44 1.392(4) .
C44 C45 1.388(4) .
C45 C46 1.387(4) .
